data_4328115
loop_
_publ_author_name
'Shu-Mu Li'
'Xiang-Jun Zheng'
'Da-Qiang Yuan'
'Ayjamal Ablet'
'Lin-Pei Jin'

_publ_section_title
;
 In Situ Formed White-Light-Emitting Lanthanide-Zinc-Organic Frameworks
;
_journal_name_full 'Inorganic Chemistry'
_journal_page_first 1201
_journal_page_last 1203
_journal_paper_doi 10.1021/ic201425v
_journal_volume 51
_journal_year 2012
_chemical_formula_sum 'C64 H74 Eu2 N32 O48 Zn8'
_chemical_formula_weight 2886.66
_chemical_name_systematic
; 
 ? 
;
_space_group_IT_number 18
_symmetry_cell_setting orthorhombic
_symmetry_space_group_name_Hall 'P 2 2ab'
_symmetry_space_group_name_H-M 'P 21 21 2'
_atom_sites_solution_hydrogens geom
_atom_sites_solution_primary direct
_atom_sites_solution_secondary difmap
_audit_creation_method SHELXL-97
_cell_angle_alpha 90.00
_cell_angle_beta 90.00
_cell_angle_gamma 90.00
_cell_formula_units_Z 1
_cell_length_a 12.3030(4)
_cell_length_b 18.5769(7)
_cell_length_c 10.6212(4)
_cell_measurement_reflns_used 1299
_cell_measurement_temperature 296(2)
_cell_measurement_theta_max 22.494
_cell_measurement_theta_min 2.5335
_cell_volume 2427.49(15)
_computing_cell_refinement 'SAINT+ ver. (Bruker, 2001)'
_computing_data_collection 'APEX2  (Bruker, 2008)'
_computing_data_reduction 'SAINT+ ver. (Bruker, 2001)'
_computing_molecular_graphics 'SHELXTL (Sheldrick, 2008)'
_computing_publication_material 'SHELXTL (Sheldrick, 2008)'
_computing_structure_refinement 'SHELXTL (Sheldrick, 2008)'
_computing_structure_solution 'SHELXTL (Sheldrick, 2008)'
_diffrn_ambient_temperature 296(2)
_diffrn_measured_fraction_theta_full 0.991
_diffrn_measured_fraction_theta_max 0.991
_diffrn_measurement_device_type 'Bruker APEX II CCD area detector'
_diffrn_measurement_method 'phi and omega scans'
_diffrn_radiation_monochromator graphite
_diffrn_radiation_source 'fine-focus sealed tube'
_diffrn_radiation_type MoK\a
_diffrn_radiation_wavelength 0.71073
_diffrn_reflns_av_R_equivalents 0.0453
_diffrn_reflns_av_sigmaI/netI 0.0989
_diffrn_reflns_limit_h_max 16
_diffrn_reflns_limit_h_min -13
_diffrn_reflns_limit_k_max 17
_diffrn_reflns_limit_k_min -24
_diffrn_reflns_limit_l_max 13
_diffrn_reflns_limit_l_min -9
_diffrn_reflns_number 9043
_diffrn_reflns_theta_full 27.63
_diffrn_reflns_theta_max 27.63
_diffrn_reflns_theta_min 1.92
_exptl_absorpt_coefficient_mu 3.322
_exptl_absorpt_correction_T_max 0.6535
_exptl_absorpt_correction_T_min 0.5286
_exptl_absorpt_correction_type multi-scan
_exptl_absorpt_process_details sadabs
_exptl_crystal_colour pink
_exptl_crystal_density_diffrn 1.975
_exptl_crystal_description prism
_exptl_crystal_F_000 1432
_exptl_crystal_size_max 0.22
_exptl_crystal_size_mid 0.17
_exptl_crystal_size_min 0.14
_refine_diff_density_max 0.968
_refine_diff_density_min -0.931
_refine_diff_density_rms 0.149
_refine_ls_abs_structure_details 'Flack H D (1983), Acta Cryst. A39, 876-881'
_refine_ls_abs_structure_Flack 0.01(2)
_refine_ls_extinction_method none
_refine_ls_goodness_of_fit_ref 1.007
_refine_ls_hydrogen_treatment constr
_refine_ls_matrix_type full
_refine_ls_number_parameters 422
_refine_ls_number_reflns 5369
_refine_ls_number_restraints 88
_refine_ls_restrained_S_all 1.010
_refine_ls_R_factor_all 0.0734
_refine_ls_R_factor_gt 0.0537
_refine_ls_shift/su_max 0.000
_refine_ls_shift/su_mean 0.000
_refine_ls_structure_factor_coef Fsqd
_refine_ls_weighting_details 'calc w=1/[\s^2^(Fo^2^)+(0.0313P)^2^+0.0000P] where P=(Fo^2^+2Fc^2^)/3'
_refine_ls_weighting_scheme calc
_refine_ls_wR_factor_gt 0.0966
_refine_ls_wR_factor_ref 0.1064
_reflns_number_gt 4201
_reflns_number_total 5369
_reflns_threshold_expression >2sigma(I)
_cod_data_source_file ic201425v_si_002_3.cif
_cod_data_source_block Eu
_cod_database_code 4328115

loop_
_symmetry_equiv_pos_as_xyz
'x, y, z'
'-x, -y, z'
'x+1/2, -y+1/2, -z'
'-x+1/2, y+1/2, -z'

loop_
_atom_site_label
_atom_site_type_symbol
_atom_site_fract_x
_atom_site_fract_y
_atom_site_fract_z
_atom_site_U_iso_or_equiv
_atom_site_adp_type
_atom_site_occupancy
_atom_site_symmetry_multiplicity
_atom_site_calc_flag
_atom_site_refinement_flags
_atom_site_disorder_assembly
_atom_site_disorder_group
Eu1 Eu 0.5000 1.0000 0.25928(3) 0.01787(13) Uani 1 2 d S . .
Zn1 Zn 0.65893(7) 0.70994(5) 0.00745(9) 0.0318(2) Uani 1 1 d . A .
Zn2 Zn 0.87276(8) 0.80427(5) -0.49263(9) 0.0321(2) Uani 1 1 d . . .
O1 O 0.6608(4) 0.9571(3) 0.3633(4) 0.0242(12) Uani 1 1 d . . .
O2 O 0.7768(5) 0.9022(3) 0.4889(5) 0.0470(18) Uani 1 1 d . . .
O3 O 0.5648(5) 0.9112(3) 0.1210(4) 0.0322(14) Uani 1 1 d . . .
O4 O 0.5781(4) 0.8116(3) 0.0110(5) 0.0316(13) Uani 1 1 d . . .
O5 O 0.7623(4) 0.6159(3) -0.0046(5) 0.0352(13) Uani 1 1 d . . .
O6 O 0.8510(5) 0.5517(3) -0.1476(4) 0.0306(14) Uani 1 1 d . . .
O7 O 0.9505(4) 0.5969(3) -0.3871(4) 0.0211(11) Uani 1 1 d . . .
O8 O 0.9484(4) 0.6995(2) -0.4931(4) 0.0246(11) Uani 1 1 d . . .
N1 N 0.7937(6) 0.7863(4) 0.3460(6) 0.0347(18) Uani 1 1 d . . .
N2 N 0.7126(6) 0.7488(4) 0.1711(6) 0.0282(17) Uani 1 1 d . . .
N3 N 0.7371(6) 0.7282(4) -0.1552(6) 0.0298(17) Uani 1 1 d . . .
N4 N 0.8148(5) 0.7639(3) -0.3329(6) 0.0245(15) Uani 1 1 d . . .
N5 N 0.5248(6) 0.6507(3) 0.0030(8) 0.047(2) Uani 1 1 d D . .
N6 N 0.3644(15) 0.6010(10) 0.0250(17) 0.035(5) Uani 0.422(14) 1 d PD A 1
N7 N 1.0114(8) 0.8598(3) -0.4858(6) 0.0474(19) Uani 1 1 d D . .
N8 N 1.1117(10) 0.9565(7) -0.4939(11) 0.036(4) Uani 0.519(10) 1 d PD B 1
C1 C 0.7175(7) 0.9047(4) 0.3906(7) 0.0248(18) Uani 1 1 d . . .
C2 C 0.7223(7) 0.8386(4) 0.3089(7) 0.0273(19) Uani 1 1 d . . .
C3 C 0.7839(7) 0.7341(4) 0.2617(8) 0.0307(19) Uani 1 1 d . . .
H3 H 0.8231 0.6913 0.2655 0.037 Uiso 1 1 calc R . .
C4 C 0.6754(7) 0.8165(4) 0.2018(7) 0.0198(19) Uani 1 1 d . . .
C5 C 0.6007(7) 0.8484(4) 0.1059(6) 0.0244(18) Uani 1 1 d . . .
C6 C 0.8069(6) 0.6081(4) -0.1130(7) 0.0267(19) Uani 1 1 d . . .
C7 C 0.8033(7) 0.6731(4) -0.1923(7) 0.022(2) Uani 1 1 d . . .
C8 C 0.7444(6) 0.7795(5) -0.2397(9) 0.031(2) Uani 1 1 d . . .
H8 H 0.7050 0.8221 -0.2357 0.038 Uiso 1 1 calc R . .
C9 C 0.8513(6) 0.6953(4) -0.3044(6) 0.0197(16) Uani 1 1 d . . .
C10 C 0.9241(6) 0.6604(4) -0.3992(6) 0.0199(17) Uani 1 1 d . . .
C11 C 0.4293(12) 0.6552(10) 0.0472(14) 0.033(6) Uani 0.422(14) 1 d PDU A 1
H11 H 0.4066 0.6951 0.0931 0.039 Uiso 0.422(14) 1 calc PR A 1
C12 C 0.422(2) 0.5525(14) -0.043(2) 0.101(13) Uani 0.422(14) 1 d PDU A 1
H12 H 0.3990 0.5082 -0.0737 0.122 Uiso 0.422(14) 1 calc PR A 1
C13 C 0.522(2) 0.5838(10) -0.0573(18) 0.076(10) Uani 0.422(14) 1 d PDU A 1
H13 H 0.5795 0.5633 -0.1009 0.091 Uiso 0.422(14) 1 calc PR A 1
C14 C 1.0087(12) 0.9326(6) -0.5022(10) 0.036(4) Uani 0.519(10) 1 d PD B 1
H14 H 0.9471 0.9605 -0.5165 0.044 Uiso 0.519(10) 1 calc PR B 1
C15 C 1.1115(14) 0.8393(12) -0.4680(15) 0.075(7) Uani 0.519(10) 1 d PDU B 1
H15 H 1.1345 0.7922 -0.4545 0.090 Uiso 0.519(10) 1 calc PR B 1
C16 C 1.177(2) 0.8988(11) -0.4724(17) 0.063(9) Uani 0.519(10) 1 d PDU B 1
H16 H 1.2522 0.8996 -0.4626 0.075 Uiso 0.519(10) 1 calc PR B 1
N6' N 0.3765(16) 0.5927(10) -0.0452(18) 0.088(8) Uani 0.578(14) 1 d PDU A 3
N8' N 1.1772(16) 0.9084(10) -0.5348(17) 0.072(8) Uani 0.481(10) 1 d PD B 2
C11' C 0.4555(13) 0.6373(9) -0.0839(16) 0.067(6) Uani 0.578(14) 1 d PDU A 3
H11' H 0.4595 0.6562 -0.1648 0.080 Uiso 0.578(14) 1 calc PR A 3
C12' C 0.3970(16) 0.5760(9) 0.0784(17) 0.055(6) Uani 0.578(14) 1 d PD A 3
H12' H 0.3568 0.5463 0.1312 0.066 Uiso 0.578(14) 1 calc PR A 3
C13' C 0.4873(17) 0.6120(8) 0.1051(16) 0.079(7) Uani 0.578(14) 1 d PDU A 3
H13' H 0.5213 0.6112 0.1833 0.095 Uiso 0.578(14) 1 calc PR A 3
C14' C 1.0890(13) 0.8761(8) -0.5758(16) 0.052(7) Uani 0.481(10) 1 d PD B 2
H14' H 1.0792 0.8648 -0.6604 0.063 Uiso 0.481(10) 1 calc PR B 2
C15' C 1.0649(15) 0.8868(9) -0.3774(19) 0.071(8) Uani 0.481(10) 1 d PDU B 2
H15' H 1.0361 0.8845 -0.2965 0.085 Uiso 0.481(10) 1 calc PR B 2
C16' C 1.1614(14) 0.9160(9) -0.4048(16) 0.032(5) Uani 0.481(10) 1 d PDU B 2
H16' H 1.2091 0.9374 -0.3481 0.039 Uiso 0.481(10) 1 calc PR B 2
O9 O 0.5042(8) 0.9159(4) -0.1011(5) 0.0225(15) Uiso 0.65 1 d P . .
O12 O 0.4940(12) 0.8854(6) -0.3048(9) 0.043(3) Uiso 0.50 1 d P . .
O15 O 0.6194(9) 1.0067(8) -0.3800(9) 0.047(3) Uiso 0.50 1 d P . .
O11 O 0.6827(11) 0.9751(7) -0.1292(11) 0.079(4) Uiso 0.60 1 d P . .
O14 O 0.495(6) 0.952(2) -0.375(4) 0.149(15) Uiso 0.25 1 d P . .
O16 O 0.721(4) 0.986(3) -0.316(4) 0.099(14) Uiso 0.20 1 d P . .
O10 O 0.5591(11) 0.9641(8) -0.1189(13) 0.051(4) Uiso 0.45 1 d P . .
O17 O 0.7558(13) 1.0213(9) -0.1742(13) 0.048(4) Uiso 0.40 1 d P . .
O13 O 0.5585(11) 0.8959(8) -0.3472(11) 0.041(3) Uiso 0.45 1 d P . .

loop_
_atom_site_aniso_label
_atom_site_aniso_U_11
_atom_site_aniso_U_22
_atom_site_aniso_U_33
_atom_site_aniso_U_23
_atom_site_aniso_U_13
_atom_site_aniso_U_12
Eu1 0.0300(3) 0.0114(2) 0.0122(2) 0.000 0.000 -0.0028(3)
Zn1 0.0381(5) 0.0261(5) 0.0311(5) -0.0130(4) 0.0135(5) -0.0030(4)
Zn2 0.0536(6) 0.0168(5) 0.0258(5) 0.0048(4) -0.0042(5) 0.0023(5)
O1 0.031(3) 0.020(3) 0.021(2) -0.005(2) 0.005(2) 0.010(3)
O2 0.095(5) 0.019(3) 0.027(3) -0.005(3) -0.030(4) 0.014(3)
O3 0.064(4) 0.018(3) 0.014(2) -0.004(2) 0.003(3) 0.008(3)
O4 0.044(3) 0.022(3) 0.029(3) -0.011(3) -0.001(3) 0.006(3)
O5 0.046(3) 0.036(3) 0.024(3) -0.001(3) 0.016(3) 0.004(3)
O6 0.047(4) 0.023(3) 0.022(3) 0.003(2) 0.021(3) 0.006(3)
O7 0.033(3) 0.010(3) 0.020(2) 0.008(2) 0.002(2) 0.006(2)
O8 0.032(3) 0.017(3) 0.025(2) 0.008(2) 0.007(2) 0.003(2)
N1 0.054(5) 0.023(4) 0.027(3) -0.001(3) -0.008(3) 0.009(4)
N2 0.044(5) 0.018(4) 0.023(3) -0.001(3) 0.000(4) 0.003(4)
N3 0.036(4) 0.019(4) 0.034(4) -0.002(3) 0.011(3) 0.002(4)
N4 0.029(4) 0.011(3) 0.034(4) -0.006(3) -0.004(3) 0.005(3)
N5 0.050(6) 0.028(4) 0.064(5) -0.011(4) 0.015(5) 0.000(4)
N6 0.032(12) 0.034(12) 0.039(14) 0.003(10) 0.006(10) -0.019(10)
N7 0.074(5) 0.022(3) 0.046(4) 0.002(3) 0.020(6) -0.018(5)
N8 0.034(7) 0.032(8) 0.044(8) -0.001(7) 0.014(8) -0.003(7)
C1 0.039(5) 0.014(4) 0.022(4) 0.000(3) 0.005(4) -0.010(4)
C2 0.035(5) 0.023(5) 0.024(4) -0.006(3) 0.006(4) 0.004(4)
C3 0.041(5) 0.020(4) 0.031(5) 0.001(4) -0.009(4) 0.010(4)
C4 0.036(5) 0.007(4) 0.016(4) 0.003(3) 0.010(3) 0.004(4)
C5 0.041(5) 0.014(4) 0.019(4) -0.005(3) 0.005(3) -0.002(4)
C6 0.034(5) 0.026(5) 0.020(4) 0.002(4) 0.009(3) -0.005(4)
C7 0.022(4) 0.021(5) 0.022(4) -0.004(3) 0.007(3) 0.000(4)
C8 0.030(4) 0.021(4) 0.042(5) -0.017(4) 0.005(4) 0.004(4)
C9 0.015(4) 0.020(4) 0.025(4) 0.003(3) 0.002(3) 0.004(4)
C10 0.018(4) 0.029(5) 0.012(3) -0.001(3) -0.001(3) 0.005(4)
C11 0.025(9) 0.039(9) 0.034(8) -0.023(7) 0.006(7) 0.010(7)
C12 0.098(15) 0.090(15) 0.116(15) -0.013(10) 0.003(10) -0.006(10)
C13 0.062(13) 0.070(12) 0.094(12) -0.003(9) 0.030(9) -0.004(9)
C14 0.022(8) 0.039(9) 0.047(8) 0.024(8) -0.011(11) -0.004(9)
C15 0.057(10) 0.074(11) 0.093(11) 0.002(9) -0.002(9) -0.001(8)
C16 0.055(11) 0.060(11) 0.073(12) -0.011(9) -0.002(9) -0.007(9)
N6' 0.075(11) 0.085(11) 0.105(11) 0.018(9) -0.017(9) 0.002(9)
N8' 0.057(15) 0.087(18) 0.073(17) 0.010(13) 0.036(13) 0.048(14)
C11' 0.051(9) 0.075(10) 0.074(9) 0.025(8) -0.021(7) -0.009(8)
C12' 0.049(13) 0.059(15) 0.057(13) 0.030(10) -0.002(10) -0.035(12)
C13' 0.087(11) 0.074(10) 0.077(9) -0.007(8) 0.011(9) -0.002(9)
C14' 0.033(12) 0.069(17) 0.055(13) -0.049(12) 0.026(10) -0.028(12)
C15' 0.066(11) 0.076(11) 0.072(10) 0.012(8) -0.006(8) 0.004(9)
C16' 0.017(7) 0.036(8) 0.043(8) 0.006(7) -0.006(7) -0.008(7)

loop_
_atom_type_symbol
_atom_type_description
_atom_type_scat_dispersion_real
_atom_type_scat_dispersion_imag
_atom_type_scat_source
C C 0.0033 0.0016 'International Tables Vol C Tables 4.2.6.8 and 6.1.1.4'
H H 0.0000 0.0000 'International Tables Vol C Tables 4.2.6.8 and 6.1.1.4'
N N 0.0061 0.0033 'International Tables Vol C Tables 4.2.6.8 and 6.1.1.4'
O O 0.0106 0.0060 'International Tables Vol C Tables 4.2.6.8 and 6.1.1.4'
Zn Zn 0.2839 1.4301 'International Tables Vol C Tables 4.2.6.8 and 6.1.1.4'
Eu Eu -0.1578 3.6682 'International Tables Vol C Tables 4.2.6.8 and 6.1.1.4'

loop_
_geom_angle_atom_site_label_1
_geom_angle_atom_site_label_2
_geom_angle_atom_site_label_3
_geom_angle
_geom_angle_site_symmetry_1
_geom_angle_site_symmetry_3
O7 Eu1 O7 108.9(2) 4_655 3_465
O7 Eu1 O3 144.7(2) 4_655 .
O7 Eu1 O3 84.86(18) 3_465 .
O7 Eu1 O3 84.86(18) 4_655 2_675
O7 Eu1 O3 144.7(2) 3_465 2_675
O3 Eu1 O3 102.6(2) . 2_675
O7 Eu1 O6 143.13(18) 4_655 3_465
O7 Eu1 O6 77.16(16) 3_465 3_465
O3 Eu1 O6 70.6(2) . 3_465
O3 Eu1 O6 73.21(18) 2_675 3_465
O7 Eu1 O6 77.16(16) 4_655 4_655
O7 Eu1 O6 143.13(18) 3_465 4_655
O3 Eu1 O6 73.21(18) . 4_655
O3 Eu1 O6 70.6(2) 2_675 4_655
O6 Eu1 O6 120.4(3) 3_465 4_655
O7 Eu1 O1 76.92(17) 4_655 .
O7 Eu1 O1 72.05(18) 3_465 .
O3 Eu1 O1 76.97(17) . .
O3 Eu1 O1 143.18(19) 2_675 .
O6 Eu1 O1 136.70(18) 3_465 .
O6 Eu1 O1 74.31(19) 4_655 .
O7 Eu1 O1 72.05(18) 4_655 2_675
O7 Eu1 O1 76.92(17) 3_465 2_675
O3 Eu1 O1 143.18(19) . 2_675
O3 Eu1 O1 76.97(17) 2_675 2_675
O6 Eu1 O1 74.31(19) 3_465 2_675
O6 Eu1 O1 136.70(18) 4_655 2_675
O1 Eu1 O1 125.2(2) . 2_675
N5 Zn1 N2 119.8(3) . .
N5 Zn1 N3 118.2(3) . .
N2 Zn1 N3 122.0(3) . .
N5 Zn1 O4 95.9(2) . .
N2 Zn1 O4 79.5(2) . .
N3 Zn1 O4 95.1(3) . .
N5 Zn1 O5 92.3(2) . .
N2 Zn1 O5 98.6(2) . .
N3 Zn1 O5 78.7(2) . .
O4 Zn1 O5 171.36(19) . .
N4 Zn2 N7 118.1(3) . .
N4 Zn2 N1 119.6(3) . 1_554
N7 Zn2 N1 122.2(3) . 1_554
N4 Zn2 O8 79.4(2) . .
N7 Zn2 O8 95.6(2) . .
N1 Zn2 O8 93.3(2) 1_554 .
N4 Zn2 O2 101.4(3) . 1_554
N7 Zn2 O2 92.0(3) . 1_554
N1 Zn2 O2 78.4(2) 1_554 1_554
O8 Zn2 O2 170.89(19) . 1_554
C1 O1 Eu1 146.8(5) . .
C1 O2 Zn2 114.5(5) . 1_556
C5 O3 Eu1 148.3(5) . .
C5 O4 Zn1 113.2(5) . .
C6 O5 Zn1 113.3(5) . .
C6 O6 Eu1 145.8(5) . 3_565
C10 O7 Eu1 150.3(4) . 3_565
C10 O8 Zn2 114.4(4) . .
C3 N1 C2 105.5(7) . .
C3 N1 Zn2 138.2(6) . 1_556
C2 N1 Zn2 116.1(5) . 1_556
C3 N2 C4 103.7(7) . .
C3 N2 Zn1 140.7(6) . .
C4 N2 Zn1 115.3(6) . .
C8 N3 C7 107.8(7) . .
C8 N3 Zn1 138.1(6) . .
C7 N3 Zn1 114.0(6) . .
C8 N4 C9 104.2(7) . .
C8 N4 Zn2 141.0(6) . .
C9 N4 Zn2 114.7(5) . .
C11 N5 C11' 70.3(9) . .
C11 N5 C13' 55.6(10) . .
C11' N5 C13' 104.0(13) . .
C11 N5 C13 101.7(14) . .
C11' N5 C13 58.5(10) . .
C13' N5 C13 83.5(10) . .
C11 N5 Zn1 136.5(10) . .
C11' N5 Zn1 132.8(10) . .
C13' N5 Zn1 123.2(11) . .
C13 N5 Zn1 121.8(12) . .
C11 N6 C12 106.7(19) . .
C15 N7 C14 109.4(13) . .
C15 N7 C14' 60.8(10) . .
C14 N7 C14' 73.3(8) . .
C15 N7 C15' 63.1(10) . .
C14 N7 C15' 76.4(8) . .
C14' N7 C15' 99.4(13) . .
C15 N7 Zn2 131.5(11) . .
C14 N7 Zn2 119.1(9) . .
C14' N7 Zn2 132.7(9) . .
C15' N7 Zn2 127.5(10) . .
C14 N8 C16 107.9(15) . .
O1 C1 O2 123.0(7) . .
O1 C1 C2 122.1(7) . .
O2 C1 C2 114.9(7) . .
C4 C2 N1 107.7(7) . .
C4 C2 C1 136.3(8) . .
N1 C2 C1 116.0(7) . .
N1 C3 N2 113.4(8) . .
N1 C3 H3 123.3 . .
N2 C3 H3 123.3 . .
C2 C4 N2 109.7(7) . .
C2 C4 C5 136.3(7) . .
N2 C4 C5 113.9(7) . .
O4 C5 O3 122.1(7) . .
O4 C5 C4 118.1(7) . .
O3 C5 C4 119.8(6) . .
O6 C6 O5 123.4(7) . .
O6 C6 C7 122.6(7) . .
O5 C6 C7 114.0(7) . .
N3 C7 C9 106.1(7) . .
N3 C7 C6 117.9(7) . .
C9 C7 C6 136.0(8) . .
N3 C8 N4 113.0(8) . .
N3 C8 H8 123.5 . .
N4 C8 H8 123.5 . .
N4 C9 C7 108.8(7) . .
N4 C9 C10 116.5(6) . .
C7 C9 C10 134.6(7) . .
O7 C10 O8 124.7(6) . .
O7 C10 C9 120.2(6) . .
O8 C10 C9 115.0(6) . .
N5 C11 N6 116.7(16) . .
N5 C11 H11 121.7 . .
N6 C11 H11 121.7 . .
N6 C12 C13 104(2) . .
N6 C12 H12 127.9 . .
C13 C12 H12 127.9 . .
C12 C13 N5 111(2) . .
C12 C13 H13 124.7 . .
N5 C13 H13 124.7 . .
N8 C14 N7 107.2(12) . .
N8 C14 H14 126.4 . .
N7 C14 H14 126.4 . .
N7 C15 C16 108.4(19) . .
N7 C15 H15 125.8 . .
C16 C15 H15 125.8 . .
N8 C16 C15 107(2) . .
N8 C16 H16 126.5 . .
C15 C16 H16 126.5 . .
C11' N6' C12' 107.5(18) . .
C14' N8' C16' 104.9(17) . .
N5 C11' N6' 112.4(16) . .
N5 C11' H11' 123.8 . .
N6' C11' H11' 123.8 . .
C13' C12' N6' 104.1(17) . .
C13' C12' H12' 127.9 . .
N6' C12' H12' 127.9 . .
C12' C13' N5 112.0(16) . .
C12' C13' H13' 124.0 . .
N5 C13' H13' 124.0 . .
N8' C14' N7 116.1(15) . .
N8' C14' H14' 121.9 . .
N7 C14' H14' 121.9 . .
C16' C15' N7 112.3(17) . .
C16' C15' H15' 123.9 . .
N7 C15' H15' 123.9 . .
C15' C16' N8' 107.3(17) . .
C15' C16' H16' 126.4 . .
N8' C16' H16' 126.4 . .
O13 O12 O14 64(3) . .
O16 O15 O14 149(2) . 2_675
O17 O11 O10 141.1(13) . .
O13 O14 O12 39.2(15) . .
O13 O14 O15 154(4) . 2_675
O12 O14 O15 115(4) . 2_675
O13 O14 O14 138(6) . 2_675
O12 O14 O14 148.6(18) . 2_675
O15 O14 O14 65(4) 2_675 2_675
O15 O16 O17 121(3) . .
O9 O10 O11 134.7(14) . .
O11 O17 O16 84.4(18) . .
O12 O13 O14 77(3) . .

loop_
_geom_bond_atom_site_label_1
_geom_bond_atom_site_label_2
_geom_bond_distance
_geom_bond_site_symmetry_2
Eu1 O7 2.336(4) 4_655
Eu1 O7 2.336(4) 3_465
Eu1 O3 2.348(5) .
Eu1 O3 2.348(5) 2_675
Eu1 O6 2.386(5) 3_465
Eu1 O6 2.386(5) 4_655
Eu1 O1 2.403(5) .
Eu1 O1 2.403(5) 2_675
Zn1 N5 1.984(7) .
Zn1 N2 1.995(7) .
Zn1 N3 2.006(7) .
Zn1 O4 2.135(5) .
Zn1 O5 2.165(5) .
Zn2 N4 1.987(7) .
Zn2 N7 1.995(8) .
Zn2 N1 1.999(7) 1_554
Zn2 O8 2.158(4) .
Zn2 O2 2.179(5) 1_554
O1 C1 1.232(9) .
O2 C1 1.274(9) .
O2 Zn2 2.179(5) 1_556
O3 C5 1.258(9) .
O4 C5 1.249(8) .
O5 C6 1.284(8) .
O6 C6 1.234(9) .
O6 Eu1 2.386(5) 3_565
O7 C10 1.229(8) .
O7 Eu1 2.336(4) 3_565
O8 C10 1.269(8) .
N1 C3 1.325(10) .
N1 C2 1.368(10) .
N1 Zn2 1.999(7) 1_556
N2 C3 1.331(11) .
N2 C4 1.377(10) .
N3 C8 1.311(12) .
N3 C7 1.366(10) .
N4 C8 1.347(10) .
N4 C9 1.385(9) .
N5 C11 1.268(14) .
N5 C11' 1.281(14) .
N5 C13' 1.381(15) .
N5 C13 1.400(17) .
N6 C11 1.306(16) .
N6 C12 1.358(19) .
N7 C15 1.302(16) .
N7 C14 1.363(12) .
N7 C14' 1.384(14) .
N7 C15' 1.418(16) .
N8 C14 1.346(14) .
N8 C16 1.359(18) .
C1 C2 1.505(11) .
C2 C4 1.340(10) .
C3 H3 0.9300 .
C4 C5 1.493(11) .
C6 C7 1.474(11) .
C7 C9 1.392(10) .
C8 H8 0.9300 .
C9 C10 1.496(9) .
C11 H11 0.9300 .
C12 C13 1.363(19) .
C12 H12 0.9300 .
C13 H13 0.9300 .
C14 H14 0.9300 .
C15 C16 1.369(18) .
C15 H15 0.9300 .
C16 H16 0.9300 .
N6' C11' 1.341(16) .
N6' C12' 1.372(16) .
N8' C14' 1.315(17) .
N8' C16' 1.402(17) .
C11' H11' 0.9300 .
C12' C13' 1.328(17) .
C12' H12' 0.9300 .
C13' H13' 0.9300 .
C14' H14' 0.9300 .
C15' C16' 1.337(17) .
C15' H15' 0.9300 .
C16' H16' 0.9300 .
O9 O10 1.137(15) .
O12 O13 0.933(17) .
O12 O14 1.44(4) .
O15 O16 1.48(4) .
O15 O14 1.61(6) 2_675
O11 O17 1.331(17) .
O11 O10 1.539(17) .
O14 O13 1.32(5) .
O14 O15 1.61(6) 2_675
O14 O14 1.81(9) 2_675
O16 O17 1.70(5) .
